data_7007097
loop_
_publ_author_name
'Ma, Yun-Sheng'
'Song, You'
'Du, Wen-Xin'
'Li, Yi-Zhi'
'Zheng, Li-Min'

_publ_section_title
;
 Dinuclear and layered copper 2-pyridylphosphonates with weak
 ferromagnetism observed in layer compound Cu(C5H4NPO3).
;
_journal_issue 26
_journal_name_full 'Dalton transactions (Cambridge, England : 2003)'
_journal_page_first 3228
_journal_page_last 3235
_journal_paper_doi 10.1039/b517311f
_journal_year 2006
_chemical_formula_sum 'C10 H14 Cu3 N2 O10 P2'
_chemical_formula_weight 574.79
_chemical_name_systematic
;
?
;
_space_group_IT_number 14
_symmetry_cell_setting monoclinic
_symmetry_space_group_name_Hall '-P 2ybc'
_symmetry_space_group_name_H-M 'P 1 21/c 1'
_atom_sites_solution_hydrogens geom
_atom_sites_solution_primary direct
_atom_sites_solution_secondary difmap
_audit_creation_method SHELXL-97
_cell_angle_alpha 90.00
_cell_angle_beta 105.332(3)
_cell_angle_gamma 90.00
_cell_formula_units_Z 2
_cell_length_a 7.9544(17)
_cell_length_b 21.579(4)
_cell_length_c 5.0243(10)
_cell_measurement_reflns_used 747
_cell_measurement_temperature 293(2)
_cell_measurement_theta_max 25.55
_cell_measurement_theta_min 2.10
_cell_volume 831.7(3)
_computing_cell_refinement SMART
_computing_data_collection 'SMART (Bruker, 2000)'
_computing_data_reduction 'SAINT (Bruker, 2000)'
_computing_molecular_graphics SHELXTL
_computing_publication_material SHELXTL
_computing_structure_refinement SHELXTL
_computing_structure_solution 'SHELXTL (Bruker, 2000)'
_diffrn_ambient_temperature 293(2)
_diffrn_measured_fraction_theta_full 0.996
_diffrn_measured_fraction_theta_max 0.996
_diffrn_measurement_device_type 'Bruker 1000 CCD area detector'
_diffrn_measurement_method 'phi and omega scans'
_diffrn_radiation_monochromator graphite
_diffrn_radiation_source 'fine-focus sealed tube'
_diffrn_radiation_type MoK\a
_diffrn_radiation_wavelength 0.71073
_diffrn_reflns_av_R_equivalents 0.0283
_diffrn_reflns_av_sigmaI/netI 0.0604
_diffrn_reflns_limit_h_max 9
_diffrn_reflns_limit_h_min -6
_diffrn_reflns_limit_k_max 25
_diffrn_reflns_limit_k_min -22
_diffrn_reflns_limit_l_max 5
_diffrn_reflns_limit_l_min -5
_diffrn_reflns_number 2689
_diffrn_reflns_theta_full 25.03
_diffrn_reflns_theta_max 25.03
_diffrn_reflns_theta_min 1.89
_exptl_absorpt_coefficient_mu 4.051
_exptl_absorpt_correction_T_max 0.38
_exptl_absorpt_correction_T_min 0.32
_exptl_absorpt_correction_type multi-scan
_exptl_absorpt_process_details SADABS,Bruker(2000)
_exptl_crystal_colour blue
_exptl_crystal_density_diffrn 2.295
_exptl_crystal_density_method 'not measured'
_exptl_crystal_description prism
_exptl_crystal_F_000 570
_exptl_crystal_size_max 0.42
_exptl_crystal_size_mid 0.16
_exptl_crystal_size_min 0.12
_refine_diff_density_max 0.444
_refine_diff_density_min -0.745
_refine_diff_density_rms 0.120
_refine_ls_extinction_method none
_refine_ls_goodness_of_fit_ref 1.142
_refine_ls_hydrogen_treatment constr
_refine_ls_matrix_type full
_refine_ls_number_parameters 124
_refine_ls_number_reflns 1456
_refine_ls_number_restraints 0
_refine_ls_restrained_S_all 1.142
_refine_ls_R_factor_all 0.0847
_refine_ls_R_factor_gt 0.0613
_refine_ls_shift/su_max 0.000
_refine_ls_shift/su_mean 0.000
_refine_ls_structure_factor_coef Fsqd
_refine_ls_weighting_details 'calc w=1/[\s^2^(Fo^2^)+(0.0556P)^2^+0.7703P] where P=(Fo^2^+2Fc^2^)/3'
_refine_ls_weighting_scheme calc
_refine_ls_wR_factor_gt 0.1169
_refine_ls_wR_factor_ref 0.1214
_reflns_number_gt 1137
_reflns_number_total 1456
_reflns_threshold_expression >2sigma(I)
_cod_data_source_file b517311f.txt
_cod_data_source_block Cu3(OH)2(2-pyPO3)2.2H2O
_cod_depositor_comments
;
The following automatic conversions were performed:
'_symmetry_cell_setting' value 'Monoclinic' changed to 'monoclinic'
according to '/home/saulius/struct/CIF-dictionaries/cif_core.dic'
dictionary named 'cif_core.dic' version 2.4.1 from 2010-06-29.

Automatic conversion script
Id: cif_fix_enum 1527 2010-12-29 10:47:43Z saulius 
;
_cod_original_sg_symbol_H-M P2(1)/c
_cod_database_code 7007097

loop_
_symmetry_equiv_pos_as_xyz
'x, y, z'
'-x, y+1/2, -z+1/2'
'-x, -y, -z'
'x, -y-1/2, z-1/2'

loop_
_atom_site_label
_atom_site_type_symbol
_atom_site_fract_x
_atom_site_fract_y
_atom_site_fract_z
_atom_site_U_iso_or_equiv
_atom_site_adp_type
_atom_site_occupancy
_atom_site_symmetry_multiplicity
_atom_site_calc_flag
_atom_site_refinement_flags
_atom_site_disorder_assembly
_atom_site_disorder_group
Cu1 Cu 0.36535(11) 0.54476(4) 0.55941(17) 0.0330(3) Uani 1 1 d . . .
Cu2 Cu 0.0000 0.5000 0.5000 0.0385(3) Uani 1 2 d S . .
P1 P 0.2680(3) 0.44475(9) 1.0528(4) 0.0416(5) Uani 1 1 d . . .
O1 O 0.2175(7) 0.4852(2) 0.7953(10) 0.0418(12) Uani 1 1 d . . .
O2 O 0.1251(6) 0.41274(19) 1.1331(10) 0.0335(10) Uani 1 1 d . . .
O3 O 0.3871(7) 0.4847(2) 1.2809(11) 0.0485(13) Uani 1 1 d . . .
O4 O 0.1333(7) 0.5656(2) 0.3989(11) 0.0464(13) Uani 1 1 d . . .
H4A H 0.1135 0.5680 0.2244 0.056 Uiso 1 1 d R . .
N1 N 0.5903(10) 0.3905(3) 1.1529(14) 0.0522(17) Uani 1 1 d . . .
C1 C 0.4201(11) 0.3904(4) 0.9789(17) 0.0475(19) Uani 1 1 d . . .
C2 C 0.3798(10) 0.3514(3) 0.7450(15) 0.0406(17) Uani 1 1 d . . .
H2 H 0.2677 0.3511 0.6276 0.049 Uiso 1 1 calc R . .
C3 C 0.5074(10) 0.3136(4) 0.6905(17) 0.0468(18) Uani 1 1 d . . .
H3 H 0.4812 0.2876 0.5375 0.056 Uiso 1 1 calc R . .
C4 C 0.6748(11) 0.3148(3) 0.8658(16) 0.0440(18) Uani 1 1 d . . .
H4 H 0.7607 0.2896 0.8281 0.053 Uiso 1 1 calc R . .
C5 C 0.7152(11) 0.3525(4) 1.094(2) 0.053(2) Uani 1 1 d . . .
H5 H 0.8278 0.3525 1.2099 0.064 Uiso 1 1 calc R . .
O1W O 0.1185(7) 0.2834(2) 0.1633(11) 0.0479(13) Uani 1 1 d . . .
H1WB H 0.0313 0.2649 0.1944 0.057 Uiso 1 1 d R . .
H1WC H 0.0835 0.3090 0.0316 0.057 Uiso 1 1 d R . .

loop_
_atom_site_aniso_label
_atom_site_aniso_U_11
_atom_site_aniso_U_22
_atom_site_aniso_U_33
_atom_site_aniso_U_23
_atom_site_aniso_U_13
_atom_site_aniso_U_12
Cu1 0.0413(5) 0.0276(4) 0.0315(5) 0.0011(3) 0.0120(4) 0.0024(4)
Cu2 0.0405(7) 0.0370(7) 0.0383(7) -0.0005(5) 0.0112(6) -0.0014(5)
P1 0.0494(12) 0.0403(10) 0.0385(11) 0.0010(8) 0.0178(10) -0.0030(9)
O1 0.051(3) 0.041(3) 0.028(3) 0.000(2) 0.001(2) 0.006(2)
O2 0.044(3) 0.023(2) 0.034(2) 0.0015(19) 0.012(2) 0.003(2)
O3 0.050(3) 0.047(3) 0.049(3) 0.006(3) 0.013(3) -0.007(3)
O4 0.048(3) 0.043(3) 0.047(3) -0.006(2) 0.010(3) 0.002(2)
N1 0.061(4) 0.052(4) 0.047(4) -0.008(3) 0.021(4) -0.002(3)
C1 0.055(5) 0.039(4) 0.043(4) 0.002(3) 0.005(4) 0.010(4)
C2 0.053(5) 0.035(4) 0.032(4) 0.002(3) 0.009(3) 0.015(4)
C3 0.048(5) 0.052(5) 0.044(4) -0.007(4) 0.017(4) -0.009(4)
C4 0.055(5) 0.040(4) 0.044(4) -0.006(3) 0.025(4) 0.005(3)
C5 0.051(5) 0.046(4) 0.065(6) 0.012(4) 0.021(4) 0.006(4)
O1W 0.049(3) 0.040(3) 0.054(3) -0.003(2) 0.011(3) -0.002(2)

loop_
_atom_type_symbol
_atom_type_description
_atom_type_scat_dispersion_real
_atom_type_scat_dispersion_imag
_atom_type_scat_source
C C 0.0033 0.0016 'International Tables Vol C Tables 4.2.6.8 and 6.1.1.4'
H H 0.0000 0.0000 'International Tables Vol C Tables 4.2.6.8 and 6.1.1.4'
N N 0.0061 0.0033 'International Tables Vol C Tables 4.2.6.8 and 6.1.1.4'
O O 0.0106 0.0060 'International Tables Vol C Tables 4.2.6.8 and 6.1.1.4'
P P 0.1023 0.0942 'International Tables Vol C Tables 4.2.6.8 and 6.1.1.4'
Cu Cu 0.3201 1.2651 'International Tables Vol C Tables 4.2.6.8 and 6.1.1.4'

loop_
_geom_angle_atom_site_label_1
_geom_angle_atom_site_label_2
_geom_angle_atom_site_label_3
_geom_angle
_geom_angle_site_symmetry_1
_geom_angle_site_symmetry_3
_geom_angle_publ_flag
O4 Cu1 O3 96.7(2) . 1_554 ?
O4 Cu1 N1 96.3(3) . 3_667 ?
O3 Cu1 N1 164.6(3) 1_554 3_667 ?
O4 Cu1 O3 175.4(2) . 3_667 ?
O3 Cu1 O3 79.3(2) 1_554 3_667 ?
N1 Cu1 O3 88.0(3) 3_667 3_667 ?
O4 Cu1 O1 76.9(2) . . ?
O3 Cu1 O1 98.88(19) 1_554 . ?
N1 Cu1 O1 92.0(2) 3_667 . ?
O3 Cu1 O1 101.5(2) 3_667 . ?
O4 Cu1 Cu2 38.06(17) . . ?
O3 Cu1 Cu2 88.97(16) 1_554 . ?
N1 Cu1 Cu2 106.3(2) 3_667 . ?
O3 Cu1 Cu2 138.95(15) 3_667 . ?
O1 Cu1 Cu2 41.38(12) . . ?
O4 Cu1 Cu1 137.12(17) . 3_666 ?
O3 Cu1 Cu1 40.50(16) 1_554 3_666 ?
N1 Cu1 Cu1 126.3(2) 3_667 3_666 ?
O3 Cu1 Cu1 38.77(16) 3_667 3_666 ?
O1 Cu1 Cu1 103.31(13) . 3_666 ?
Cu2 Cu1 Cu1 119.15(4) . 3_666 ?
O4 Cu2 O4 180.0(2) 3_566 . ?
O4 Cu2 O1 83.3(2) 3_566 3_566 ?
O4 Cu2 O1 96.7(2) . 3_566 ?
O4 Cu2 O1 96.7(2) 3_566 . ?
O4 Cu2 O1 83.3(2) . . ?
O1 Cu2 O1 180.000(1) 3_566 . ?
O4 Cu2 Cu1 36.82(16) 3_566 3_566 ?
O4 Cu2 Cu1 143.18(16) . 3_566 ?
O1 Cu2 Cu1 49.29(15) 3_566 3_566 ?
O1 Cu2 Cu1 130.71(15) . 3_566 ?
O4 Cu2 Cu1 143.18(16) 3_566 . ?
O4 Cu2 Cu1 36.82(15) . . ?
O1 Cu2 Cu1 130.71(15) 3_566 . ?
O1 Cu2 Cu1 49.29(15) . . ?
Cu1 Cu2 Cu1 180.00(3) 3_566 . ?
O2 P1 O1 116.8(3) . . ?
O2 P1 O3 115.1(3) . . ?
O1 P1 O3 106.5(3) . . ?
O2 P1 C1 111.2(3) . . ?
O1 P1 C1 103.9(3) . . ?
O3 P1 C1 101.7(4) . . ?
P1 O1 Cu2 135.1(3) . . ?
P1 O1 Cu1 135.2(3) . . ?
Cu2 O1 Cu1 89.33(19) . . ?
P1 O3 Cu1 138.7(4) . 1_556 ?
P1 O3 Cu1 117.5(3) . 3_667 ?
Cu1 O3 Cu1 100.7(2) 1_556 3_667 ?
Cu1 O4 Cu2 105.1(3) . . ?
C5 N1 C1 119.8(7) . . ?
C5 N1 Cu1 125.3(6) . 3_667 ?
C1 N1 Cu1 114.4(5) . 3_667 ?
N1 C1 C2 119.2(7) . . ?
N1 C1 P1 117.6(6) . . ?
C2 C1 P1 123.0(6) . . ?
C3 C2 C1 119.9(8) . . ?
C2 C3 C4 119.6(7) . . ?
C5 C4 C3 120.9(7) . . ?
C4 C5 N1 120.6(8) . . ?

loop_
_geom_bond_atom_site_label_1
_geom_bond_atom_site_label_2
_geom_bond_distance
_geom_bond_site_symmetry_2
_geom_bond_publ_flag
Cu1 O4 1.863(5) . ?
Cu1 O3 1.949(6) 1_554 ?
Cu1 N1 1.974(7) 3_667 ?
Cu1 O3 2.022(6) 3_667 ?
Cu1 O1 2.275(5) . ?
Cu1 Cu2 3.0015(10) . ?
Cu1 Cu1 3.0583(17) 3_666 ?
Cu2 O4 1.917(5) 3_566 ?
Cu2 O4 1.917(5) . ?
Cu2 O1 1.984(5) 3_566 ?
Cu2 O1 1.984(5) . ?
Cu2 Cu1 3.0015(10) 3_566 ?
P1 O2 1.474(5) . ?
P1 O1 1.524(5) . ?
P1 O3 1.542(6) . ?
P1 C1 1.793(8) . ?
O3 Cu1 1.949(6) 1_556 ?
O3 Cu1 2.022(6) 3_667 ?
N1 C5 1.378(11) . ?
N1 C1 1.404(10) . ?
N1 Cu1 1.974(7) 3_667 ?
C1 C2 1.411(11) . ?
C2 C3 1.385(11) . ?
C3 C4 1.389(11) . ?
C4 C5 1.374(11) . ?

loop_
_geom_torsion_atom_site_label_1
_geom_torsion_atom_site_label_2
_geom_torsion_atom_site_label_3
_geom_torsion_atom_site_label_4
_geom_torsion
_geom_torsion_site_symmetry_1
_geom_torsion_site_symmetry_2
_geom_torsion_site_symmetry_3
_geom_torsion_site_symmetry_4
_geom_torsion_publ_flag
O4 Cu1 Cu2 O4 180.0 . . . 3_566 ?
O3 Cu1 Cu2 O4 77.8(3) 1_554 . . 3_566 ?
N1 Cu1 Cu2 O4 -100.8(3) 3_667 . . 3_566 ?
O3 Cu1 Cu2 O4 5.5(4) 3_667 . . 3_566 ?
O1 Cu1 Cu2 O4 -26.9(3) . . . 3_566 ?
Cu1 Cu1 Cu2 O4 49.5(3) 3_666 . . 3_566 ?
O3 Cu1 Cu2 O4 -102.2(3) 1_554 . . . ?
N1 Cu1 Cu2 O4 79.2(3) 3_667 . . . ?
O3 Cu1 Cu2 O4 -174.5(4) 3_667 . . . ?
O1 Cu1 Cu2 O4 153.1(3) . . . . ?
Cu1 Cu1 Cu2 O4 -130.5(3) 3_666 . . . ?
O4 Cu1 Cu2 O1 26.9(3) . . . 3_566 ?
O3 Cu1 Cu2 O1 -75.3(2) 1_554 . . 3_566 ?
N1 Cu1 Cu2 O1 106.1(3) 3_667 . . 3_566 ?
O3 Cu1 Cu2 O1 -147.6(3) 3_667 . . 3_566 ?
O1 Cu1 Cu2 O1 180.0 . . . 3_566 ?
Cu1 Cu1 Cu2 O1 -103.54(19) 3_666 . . 3_566 ?
O4 Cu1 Cu2 O1 -153.1(3) . . . . ?
O3 Cu1 Cu2 O1 104.7(2) 1_554 . . . ?
N1 Cu1 Cu2 O1 -73.9(3) 3_667 . . . ?
O3 Cu1 Cu2 O1 32.4(3) 3_667 . . . ?
Cu1 Cu1 Cu2 O1 76.46(19) 3_666 . . . ?
O4 Cu1 Cu2 Cu1 0(100) . . . 3_566 ?
O3 Cu1 Cu2 Cu1 0(100) 1_554 . . 3_566 ?
N1 Cu1 Cu2 Cu1 0(100) 3_667 . . 3_566 ?
O3 Cu1 Cu2 Cu1 0(100) 3_667 . . 3_566 ?
O1 Cu1 Cu2 Cu1 0(100) . . . 3_566 ?
Cu1 Cu1 Cu2 Cu1 0(100) 3_666 . . 3_566 ?
O2 P1 O1 Cu2 -8.4(6) . . . . ?
O3 P1 O1 Cu2 -138.7(4) . . . . ?
C1 P1 O1 Cu2 114.4(5) . . . . ?
O2 P1 O1 Cu1 -179.2(3) . . . . ?
O3 P1 O1 Cu1 50.5(5) . . . . ?
C1 P1 O1 Cu1 -56.4(5) . . . . ?
O4 Cu2 O1 P1 -9.4(5) 3_566 . . . ?
O4 Cu2 O1 P1 170.6(5) . . . . ?
O1 Cu2 O1 P1 -80(100) 3_566 . . . ?
Cu1 Cu2 O1 P1 6.5(5) 3_566 . . . ?
Cu1 Cu2 O1 P1 -173.5(5) . . . . ?
O4 Cu2 O1 Cu1 164.15(19) 3_566 . . . ?
O4 Cu2 O1 Cu1 -15.85(19) . . . . ?
O1 Cu2 O1 Cu1 94(100) 3_566 . . . ?
Cu1 Cu2 O1 Cu1 180.0 3_566 . . . ?
O4 Cu1 O1 P1 -169.8(5) . . . . ?
O3 Cu1 O1 P1 95.4(4) 1_554 . . . ?
N1 Cu1 O1 P1 -73.8(5) 3_667 . . . ?
O3 Cu1 O1 P1 14.6(5) 3_667 . . . ?
Cu2 Cu1 O1 P1 173.5(5) . . . . ?
Cu1 Cu1 O1 P1 54.3(4) 3_666 . . . ?
O4 Cu1 O1 Cu2 16.6(2) . . . . ?
O3 Cu1 O1 Cu2 -78.2(2) 1_554 . . . ?
N1 Cu1 O1 Cu2 112.7(3) 3_667 . . . ?
O3 Cu1 O1 Cu2 -158.9(2) 3_667 . . . ?
Cu1 Cu1 O1 Cu2 -119.25(14) 3_666 . . . ?
O2 P1 O3 Cu1 -44.7(6) . . . 1_556 ?
O1 P1 O3 Cu1 86.5(5) . . . 1_556 ?
C1 P1 O3 Cu1 -165.0(5) . . . 1_556 ?
O2 P1 O3 Cu1 111.0(3) . . . 3_667 ?
O1 P1 O3 Cu1 -117.8(3) . . . 3_667 ?
C1 P1 O3 Cu1 -9.3(4) . . . 3_667 ?
O3 Cu1 O4 Cu2 79.7(3) 1_554 . . . ?
N1 Cu1 O4 Cu2 -108.5(3) 3_667 . . . ?
O3 Cu1 O4 Cu2 52(3) 3_667 . . . ?
O1 Cu1 O4 Cu2 -17.9(2) . . . . ?
Cu1 Cu1 O4 Cu2 77.6(3) 3_666 . . . ?
O4 Cu2 O4 Cu1 -11(100) 3_566 . . . ?
O1 Cu2 O4 Cu1 -159.8(2) 3_566 . . . ?
O1 Cu2 O4 Cu1 20.2(2) . . . . ?
Cu1 Cu2 O4 Cu1 180.0 3_566 . . . ?
C5 N1 C1 C2 -0.2(11) . . . . ?
Cu1 N1 C1 C2 172.1(6) 3_667 . . . ?
C5 N1 C1 P1 -175.6(6) . . . . ?
Cu1 N1 C1 P1 -3.4(8) 3_667 . . . ?
O2 P1 C1 N1 -115.0(6) . . . . ?
O1 P1 C1 N1 118.6(6) . . . . ?
O3 P1 C1 N1 8.1(7) . . . . ?
O2 P1 C1 C2 69.8(8) . . . . ?
O1 P1 C1 C2 -56.7(7) . . . . ?
O3 P1 C1 C2 -167.1(7) . . . . ?
N1 C1 C2 C3 0.4(11) . . . . ?
P1 C1 C2 C3 175.5(6) . . . . ?
C1 C2 C3 C4 -0.6(12) . . . . ?
C2 C3 C4 C5 0.6(12) . . . . ?
C3 C4 C5 N1 -0.4(12) . . . . ?
C1 N1 C5 C4 0.2(11) . . . . ?
Cu1 N1 C5 C4 -171.1(6) 3_667 . . . ?
